data_4073701
loop_
_publ_author_name
'Zamora, Magdalena'
'Alonso, Beatriz'
'Pastor, C\'esar'
'Cuadrado, Isabel'

_publ_section_title
;
 Multiredox Heterometallic Carbosilane Dendrimers
;
_journal_issue 21
_journal_name_full Organometallics
_journal_page_first 5153
_journal_paper_doi 10.1021/om700559t
_journal_volume 26
_journal_year 2007
_chemical_formula_sum 'C19 H18 Fe Si'
_chemical_formula_weight 330.27
_chemical_name_systematic
; 
 ? 
;
_space_group_IT_number 14
_symmetry_cell_setting monoclinic
_symmetry_space_group_name_Hall '-P 2ybc'
_symmetry_space_group_name_H-M 'P 1 21/c 1'
_atom_sites_solution_hydrogens geom
_atom_sites_solution_primary direct
_atom_sites_solution_secondary difmap
_audit_creation_method SHELXL-97
_cell_angle_alpha 90.00
_cell_angle_beta 100.907(2)
_cell_angle_gamma 90.00
_cell_formula_units_Z 4
_cell_length_a 7.3569(2)
_cell_length_b 12.9056(4)
_cell_length_c 17.5057(5)
_cell_measurement_temperature 100(2)
_cell_volume 1632.06(8)
_computing_cell_refinement 'Bruker SMART'
_computing_data_collection 'Bruker SMART'
_computing_data_reduction 'Bruker SAINT'
_computing_molecular_graphics 'Bruker SHELXTL'
_computing_publication_material 'Bruker SHELXTL'
_computing_structure_refinement 'SHELXL-97 (Sheldrick, 1997)'
_computing_structure_solution 'SHELXS-97 (Sheldrick, 1990)'
_diffrn_ambient_temperature 100(2)
_diffrn_measured_fraction_theta_full 0.976
_diffrn_measured_fraction_theta_max 0.976
_diffrn_measurement_device_type 'CCD area detector'
_diffrn_measurement_method 'phi and omega scans'
_diffrn_radiation_monochromator graphite
_diffrn_radiation_source 'rotating anode'
_diffrn_radiation_type CuK\a
_diffrn_radiation_wavelength 1.54178
_diffrn_reflns_av_R_equivalents 0.0322
_diffrn_reflns_av_sigmaI/netI 0.0212
_diffrn_reflns_limit_h_max 7
_diffrn_reflns_limit_h_min -8
_diffrn_reflns_limit_k_max 14
_diffrn_reflns_limit_k_min -15
_diffrn_reflns_limit_l_max 20
_diffrn_reflns_limit_l_min -20
_diffrn_reflns_number 17159
_diffrn_reflns_theta_full 71.32
_diffrn_reflns_theta_max 71.32
_diffrn_reflns_theta_min 4.28
_exptl_absorpt_coefficient_mu 8.012
_exptl_absorpt_correction_T_max 0.449
_exptl_absorpt_correction_T_min 0.440
_exptl_absorpt_correction_type multi-scan
_exptl_absorpt_process_details 'SADABS (Sheldrick, 2001)'
_exptl_crystal_colour yellow_ora
_exptl_crystal_density_diffrn 1.344
_exptl_crystal_density_meas 0
_exptl_crystal_density_method 'not measured'
_exptl_crystal_description prism
_exptl_crystal_F_000 688
_exptl_crystal_size_max 0.25
_exptl_crystal_size_mid 0.10
_exptl_crystal_size_min 0.10
_refine_diff_density_max 0.478
_refine_diff_density_min -0.235
_refine_diff_density_rms 0.055
_refine_ls_extinction_method none
_refine_ls_goodness_of_fit_ref 1.063
_refine_ls_hydrogen_treatment constr
_refine_ls_matrix_type full
_refine_ls_number_parameters 200
_refine_ls_number_reflns 3083
_refine_ls_number_restraints 0
_refine_ls_restrained_S_all 1.063
_refine_ls_R_factor_all 0.0298
_refine_ls_R_factor_gt 0.0290
_refine_ls_shift/su_max 0.001
_refine_ls_shift/su_mean 0.000
_refine_ls_structure_factor_coef Fsqd
_refine_ls_weighting_details 'calc w=1/[\s^2^(Fo^2^)+(0.0477P)^2^+0.6266P] where P=(Fo^2^+2Fc^2^)/3'
_refine_ls_weighting_scheme calc
_refine_ls_wR_factor_gt 0.0781
_refine_ls_wR_factor_ref 0.0787
_reflns_number_gt 2975
_reflns_number_total 3083
_reflns_threshold_expression >2sigma(I)
_cod_data_source_file om700559t-file001.cif
_cod_data_source_block fc_m
_cod_depositor_comments
;
The following automatic conversions were performed:

'_symmetry_cell_setting' value 'Monoclinic' changed to 'monoclinic'
according to /home/saulius/struct/CIF-dictionaries/cif_core.dic
dictionary named 'cif_core.dic' version 2.4.1 from 2010-06-29.

Automatic conversion script
Id: cif_fix_values 1715 2011-07-08 13:25:40Z adriana 
;
_cod_original_sg_symbol_H-M P2(1)/c
_cod_database_code 4073701

loop_
_symmetry_equiv_pos_as_xyz
'x, y, z'
'-x, y+1/2, -z+1/2'
'-x, -y, -z'
'x, -y-1/2, z-1/2'

loop_
_atom_site_label
_atom_site_type_symbol
_atom_site_fract_x
_atom_site_fract_y
_atom_site_fract_z
_atom_site_U_iso_or_equiv
_atom_site_adp_type
_atom_site_occupancy
_atom_site_symmetry_multiplicity
_atom_site_calc_flag
_atom_site_refinement_flags
Fe1 Fe 0.49950(3) 0.117135(19) 0.308593(14) 0.02015(10) Uani 1 1 d .
Si1 Si 0.31329(6) 0.26591(3) 0.43965(2) 0.02161(12) Uani 1 1 d .
C1 C 0.3391(2) 0.14063(13) 0.39112(10) 0.0234(3) Uani 1 1 d .
C2 C 0.4791(3) 0.06372(14) 0.41614(10) 0.0294(4) Uani 1 1 d .
H2 H 0.5728 0.0677 0.4615 0.035 Uiso 1 1 calc R
C3 C 0.4540(3) -0.01928(14) 0.36172(12) 0.0373(5) Uani 1 1 d .
H3 H 0.5270 -0.0804 0.3647 0.045 Uiso 1 1 calc R
C4 C 0.3007(3) 0.00534(15) 0.30218(12) 0.0361(4) Uani 1 1 d .
H4 H 0.2537 -0.0363 0.2581 0.043 Uiso 1 1 calc R
C5 C 0.2295(3) 0.10299(14) 0.31991(11) 0.0275(4) Uani 1 1 d .
H5 H 0.1265 0.1376 0.2896 0.033 Uiso 1 1 calc R
C6 C 0.7565(2) 0.18104(15) 0.31815(11) 0.0298(4) Uani 1 1 d .
H6 H 0.8471 0.1866 0.3645 0.036 Uiso 1 1 calc R
C7 C 0.7352(3) 0.09649(16) 0.26501(11) 0.0319(4) Uani 1 1 d .
H7 H 0.8091 0.0356 0.2695 0.038 Uiso 1 1 calc R
C8 C 0.5834(3) 0.11946(15) 0.20390(11) 0.0335(4) Uani 1 1 d .
H8 H 0.5385 0.0765 0.1604 0.040 Uiso 1 1 calc R
C9 C 0.5109(3) 0.21730(15) 0.21912(10) 0.0319(4) Uani 1 1 d .
H9 H 0.4087 0.2513 0.1878 0.038 Uiso 1 1 calc R
C10 C 0.6183(3) 0.25577(14) 0.28974(10) 0.0285(4) Uani 1 1 d .
H10 H 0.6007 0.3201 0.3137 0.034 Uiso 1 1 calc R
C11 C 0.5455(3) 0.31234(15) 0.48940(11) 0.0312(4) Uani 1 1 d .
H11 H 0.6164 0.2684 0.5273 0.037 Uiso 1 1 calc R
C12 C 0.6167(5) 0.4008(3) 0.47557(19) 0.0380(9) Uani 0.635(6) 1 d P
H12A H 0.5494 0.4465 0.4380 0.046 Uiso 0.635(6) 1 calc PR
H12B H 0.7360 0.4198 0.5030 0.046 Uiso 0.635(6) 1 calc PR
C12A C 0.0491(8) 0.4015(4) 0.3658(3) 0.0372(16) Uani 0.365(6) 1 d P
H12C H -0.0205 0.3831 0.4043 0.045 Uiso 0.365(6) 1 calc PR
H12D H 0.0007 0.4504 0.3266 0.045 Uiso 0.365(6) 1 calc PR
C13 C 0.1991(3) 0.36285(14) 0.36673(11) 0.0298(4) Uani 1 1 d .
H13 H 0.2642 0.3834 0.3272 0.036 Uiso 1 1 calc R
C14 C 0.1660(2) 0.24529(13) 0.51547(9) 0.0231(3) Uani 1 1 d .
C15 C 0.1055(3) 0.14698(14) 0.53288(10) 0.0276(4) Uani 1 1 d .
H15 H 0.1367 0.0886 0.5049 0.033 Uiso 1 1 calc R
C16 C 0.0003(3) 0.13279(16) 0.59038(11) 0.0334(4) Uani 1 1 d .
H16 H -0.0397 0.0653 0.6012 0.040 Uiso 1 1 calc R
C17 C -0.0460(3) 0.21691(16) 0.63177(10) 0.0320(4) Uani 1 1 d .
H17 H -0.1174 0.2073 0.6711 0.038 Uiso 1 1 calc R
C18 C 0.0118(3) 0.31504(16) 0.61569(10) 0.0318(4) Uani 1 1 d .
H18 H -0.0202 0.3730 0.6439 0.038 Uiso 1 1 calc R
C19 C 0.1168(3) 0.32911(14) 0.55824(10) 0.0286(4) Uani 1 1 d .
H19 H 0.1561 0.3969 0.5478 0.034 Uiso 1 1 calc R

loop_
_atom_site_aniso_label
_atom_site_aniso_U_11
_atom_site_aniso_U_22
_atom_site_aniso_U_33
_atom_site_aniso_U_23
_atom_site_aniso_U_13
_atom_site_aniso_U_12
Fe1 0.02198(16) 0.02201(16) 0.01885(16) -0.00024(9) 0.00996(10) -0.00259(9)
Si1 0.0257(2) 0.0216(2) 0.0192(2) -0.00027(16) 0.00866(17) -0.00086(17)
C1 0.0279(9) 0.0231(8) 0.0231(8) 0.0014(6) 0.0146(7) -0.0027(7)
C2 0.0404(11) 0.0258(9) 0.0267(9) 0.0084(7) 0.0185(7) 0.0041(7)
C3 0.0541(13) 0.0198(8) 0.0471(12) 0.0044(8) 0.0325(10) 0.0017(8)
C4 0.0429(11) 0.0294(9) 0.0437(11) -0.0128(8) 0.0274(9) -0.0168(8)
C5 0.0242(9) 0.0315(9) 0.0310(9) -0.0053(7) 0.0156(7) -0.0087(7)
C6 0.0229(9) 0.0407(10) 0.0275(9) -0.0015(7) 0.0091(7) -0.0089(7)
C7 0.0252(9) 0.0408(10) 0.0345(10) -0.0035(8) 0.0179(7) -0.0017(8)
C8 0.0356(11) 0.0475(12) 0.0214(9) -0.0056(7) 0.0158(8) -0.0127(8)
C9 0.0326(10) 0.0406(10) 0.0242(9) 0.0109(8) 0.0100(7) -0.0077(8)
C10 0.0309(9) 0.0286(9) 0.0301(9) 0.0015(7) 0.0163(7) -0.0104(7)
C11 0.0302(10) 0.0373(10) 0.0264(9) -0.0042(7) 0.0059(7) -0.0014(8)
C12 0.0361(18) 0.0350(17) 0.0373(17) 0.0063(13) -0.0075(13) -0.0112(13)
C12A 0.041(3) 0.037(3) 0.032(3) 0.010(2) 0.002(2) -0.004(2)
C13 0.0369(11) 0.0270(9) 0.0264(9) 0.0043(7) 0.0084(7) -0.0008(8)
C14 0.0222(8) 0.0291(9) 0.0183(7) 0.0003(6) 0.0045(6) 0.0028(6)
C15 0.0314(9) 0.0288(9) 0.0252(9) 0.0008(7) 0.0118(7) 0.0031(7)
C16 0.0350(11) 0.0380(10) 0.0304(10) 0.0063(8) 0.0141(8) -0.0012(8)
C17 0.0265(9) 0.0511(12) 0.0205(8) 0.0033(8) 0.0103(7) 0.0055(8)
C18 0.0312(9) 0.0415(10) 0.0233(8) -0.0063(7) 0.0071(7) 0.0081(8)
C19 0.0322(9) 0.0308(9) 0.0235(8) -0.0019(7) 0.0069(7) 0.0026(7)

loop_
_atom_type_symbol
_atom_type_description
_atom_type_scat_dispersion_real
_atom_type_scat_dispersion_imag
_atom_type_scat_source
C C 0.0181 0.0091 'International Tables Vol C Tables 4.2.6.8 and 6.1.1.4'
H H 0.0000 0.0000 'International Tables Vol C Tables 4.2.6.8 and 6.1.1.4'
Si Si 0.2541 0.3302 'International Tables Vol C Tables 4.2.6.8 and 6.1.1.4'
Fe Fe -1.1336 3.1974 'International Tables Vol C Tables 4.2.6.8 and 6.1.1.4'

loop_
_geom_angle_atom_site_label_1
_geom_angle_atom_site_label_2
_geom_angle_atom_site_label_3
_geom_angle
C2 Fe1 C7 121.21(8)
C2 Fe1 C6 106.88(8)
C7 Fe1 C6 40.83(8)
C2 Fe1 C5 68.69(8)
C7 Fe1 C5 159.44(8)
C6 Fe1 C5 158.71(7)
C2 Fe1 C8 157.26(8)
C7 Fe1 C8 40.83(8)
C6 Fe1 C8 68.58(7)
C5 Fe1 C8 123.61(8)
C2 Fe1 C4 68.55(8)
C7 Fe1 C4 122.54(8)
C6 Fe1 C4 158.89(8)
C5 Fe1 C4 40.73(8)
C8 Fe1 C4 107.23(8)
C2 Fe1 C9 160.53(8)
C7 Fe1 C9 68.59(8)
C6 Fe1 C9 68.62(8)
C5 Fe1 C9 108.22(8)
C8 Fe1 C9 40.53(8)
C4 Fe1 C9 122.50(8)
C2 Fe1 C10 123.63(8)
C7 Fe1 C10 68.55(8)
C6 Fe1 C10 40.71(8)
C5 Fe1 C10 123.19(8)
C8 Fe1 C10 68.36(7)
C4 Fe1 C10 158.84(9)
C9 Fe1 C10 40.77(7)
C2 Fe1 C3 40.74(8)
C7 Fe1 C3 106.33(8)
C6 Fe1 C3 122.60(9)
C5 Fe1 C3 68.49(8)
C8 Fe1 C3 121.56(8)
C4 Fe1 C3 40.61(9)
C9 Fe1 C3 157.70(8)
C10 Fe1 C3 159.53(9)
C2 Fe1 C1 41.15(7)
C7 Fe1 C1 157.64(8)
C6 Fe1 C1 121.97(7)
C5 Fe1 C1 41.03(7)
C8 Fe1 C1 160.21(8)
C4 Fe1 C1 69.03(7)
C9 Fe1 C1 123.92(8)
C10 Fe1 C1 107.72(7)
C3 Fe1 C1 69.05(7)
C1 Si1 C11 109.29(8)
C1 Si1 C13 110.04(8)
C11 Si1 C13 110.96(9)
C1 Si1 C14 108.80(7)
C11 Si1 C14 108.35(8)
C13 Si1 C14 109.35(8)
C5 C1 C2 106.44(16)
C5 C1 Si1 127.17(14)
C2 C1 Si1 126.34(14)
C5 C1 Fe1 69.02(9)
C2 C1 Fe1 68.82(9)
Si1 C1 Fe1 125.02(9)
C3 C2 C1 108.75(17)
C3 C2 Fe1 70.04(10)
C1 C2 Fe1 70.04(9)
C3 C2 H2 125.6
C1 C2 H2 125.6
Fe1 C2 H2 125.9
C4 C3 C2 107.91(17)
C4 C3 Fe1 69.49(11)
C2 C3 Fe1 69.21(10)
C4 C3 H3 126.0
C2 C3 H3 126.0
Fe1 C3 H3 126.8
C3 C4 C5 108.21(17)
C3 C4 Fe1 69.90(11)
C5 C4 Fe1 69.58(10)
C3 C4 H4 125.9
C5 C4 H4 125.9
Fe1 C4 H4 126.2
C4 C5 C1 108.69(18)
C4 C5 Fe1 69.69(11)
C1 C5 Fe1 69.94(10)
C4 C5 H5 125.7
C1 C5 H5 125.7
Fe1 C5 H5 126.3
C10 C6 C7 107.97(17)
C10 C6 Fe1 69.83(10)
C7 C6 Fe1 69.56(10)
C10 C6 H6 126.0
C7 C6 H6 126.0
Fe1 C6 H6 126.2
C6 C7 C8 107.76(18)
C6 C7 Fe1 69.61(10)
C8 C7 Fe1 69.67(11)
C6 C7 H7 126.1
C8 C7 H7 126.1
Fe1 C7 H7 126.2
C9 C8 C7 108.31(17)
C9 C8 Fe1 69.84(10)
C7 C8 Fe1 69.50(10)
C9 C8 H8 125.8
C7 C8 H8 125.8
Fe1 C8 H8 126.4
C8 C9 C10 107.90(17)
C8 C9 Fe1 69.63(10)
C10 C9 Fe1 69.64(10)
C8 C9 H9 126.1
C10 C9 H9 126.1
Fe1 C9 H9 126.3
C6 C10 C9 108.05(17)
C6 C10 Fe1 69.46(10)
C9 C10 Fe1 69.60(10)
C6 C10 H10 126.0
C9 C10 H10 126.0
Fe1 C10 H10 126.5
C12 C11 Si1 124.21(19)
C12 C11 H11 117.9
Si1 C11 H11 117.9
C11 C12 H12A 120.0
C11 C12 H12B 120.0
H12A C12 H12B 120.0
C13 C12A H12C 120.0
C13 C12A H12D 120.0
H12C C12A H12D 120.0
C12A C13 Si1 125.2(3)
C12A C13 H13 117.4
Si1 C13 H13 117.4
C15 C14 C19 117.35(15)
C15 C14 Si1 122.09(13)
C19 C14 Si1 120.54(13)
C16 C15 C14 121.37(17)
C16 C15 H15 119.3
C14 C15 H15 119.3
C17 C16 C15 120.06(18)
C17 C16 H16 120.0
C15 C16 H16 120.0
C18 C17 C16 119.78(17)
C18 C17 H17 120.1
C16 C17 H17 120.1
C17 C18 C19 120.10(17)
C17 C18 H18 120.0
C19 C18 H18 120.0
C18 C19 C14 121.34(17)
C18 C19 H19 119.3
C14 C19 H19 119.3

loop_
_geom_bond_atom_site_label_1
_geom_bond_atom_site_label_2
_geom_bond_distance
Fe1 C2 2.0370(17)
Fe1 C7 2.0398(18)
Fe1 C6 2.0404(17)
Fe1 C5 2.0411(18)
Fe1 C8 2.0420(18)
Fe1 C4 2.0425(18)
Fe1 C9 2.0448(17)
Fe1 C10 2.0453(17)
Fe1 C3 2.0480(18)
Fe1 C1 2.0534(16)
Si1 C1 1.8528(18)
Si1 C11 1.8638(19)
Si1 C13 1.8695(19)
Si1 C14 1.8845(17)
C1 C5 1.435(3)
C1 C2 1.437(3)
C2 C3 1.422(3)
C2 H2 0.9500
C3 C4 1.419(3)
C3 H3 0.9500
C4 C5 1.421(3)
C4 H4 0.9500
C5 H5 0.9500
C6 C10 1.421(3)
C6 C7 1.423(3)
C6 H6 0.9500
C7 C8 1.424(3)
C7 H7 0.9500
C8 C9 1.415(3)
C8 H8 0.9500
C9 C10 1.425(3)
C9 H9 0.9500
C10 H10 0.9500
C11 C12 1.298(4)
C11 H11 0.9500
C12 H12A 0.9500
C12 H12B 0.9500
C12A C13 1.209(6)
C12A H12C 0.9500
C12A H12D 0.9500
C13 H13 0.9500
C14 C15 1.397(3)
C14 C19 1.401(2)
C15 C16 1.393(3)
C15 H15 0.9500
C16 C17 1.383(3)
C16 H16 0.9500
C17 C18 1.382(3)
C17 H17 0.9500
C18 C19 1.391(3)
C18 H18 0.9500
C19 H19 0.9500

loop_
_geom_torsion_atom_site_label_1
_geom_torsion_atom_site_label_2
_geom_torsion_atom_site_label_3
_geom_torsion_atom_site_label_4
_geom_torsion
C11 Si1 C1 C5 -146.86(15)
C13 Si1 C1 C5 -24.78(17)
C14 Si1 C1 C5 95.00(15)
C11 Si1 C1 C2 30.30(17)
C13 Si1 C1 C2 152.38(15)
C14 Si1 C1 C2 -87.83(16)
C11 Si1 C1 Fe1 -57.85(13)
C13 Si1 C1 Fe1 64.23(13)
C14 Si1 C1 Fe1 -175.98(10)
C2 Fe1 C1 C5 -118.28(15)
C7 Fe1 C1 C5 -162.88(19)
C6 Fe1 C1 C5 162.92(11)
C8 Fe1 C1 C5 45.3(3)
C4 Fe1 C1 C5 -37.28(11)
C9 Fe1 C1 C5 78.55(13)
C10 Fe1 C1 C5 120.54(11)
C3 Fe1 C1 C5 -80.91(12)
C7 Fe1 C1 C2 -44.6(2)
C6 Fe1 C1 C2 -78.80(13)
C5 Fe1 C1 C2 118.28(15)
C8 Fe1 C1 C2 163.6(2)
C4 Fe1 C1 C2 81.00(12)
C9 Fe1 C1 C2 -163.18(11)
C10 Fe1 C1 C2 -121.19(12)
C3 Fe1 C1 C2 37.37(12)
C2 Fe1 C1 Si1 120.29(17)
C7 Fe1 C1 Si1 75.7(2)
C6 Fe1 C1 Si1 41.49(15)
C5 Fe1 C1 Si1 -121.43(17)
C8 Fe1 C1 Si1 -76.1(3)
C4 Fe1 C1 Si1 -158.71(14)
C9 Fe1 C1 Si1 -42.88(15)
C10 Fe1 C1 Si1 -0.89(13)
C3 Fe1 C1 Si1 157.66(14)
C5 C1 C2 C3 -0.53(19)
Si1 C1 C2 C3 -178.17(13)
Fe1 C1 C2 C3 -59.55(12)
C5 C1 C2 Fe1 59.02(11)
Si1 C1 C2 Fe1 -118.62(13)
C7 Fe1 C2 C3 -78.48(14)
C6 Fe1 C2 C3 -120.69(13)
C5 Fe1 C2 C3 81.36(13)
C8 Fe1 C2 C3 -46.0(3)
C4 Fe1 C2 C3 37.47(12)
C9 Fe1 C2 C3 165.8(2)
C10 Fe1 C2 C3 -162.14(12)
C1 Fe1 C2 C3 119.72(17)
C7 Fe1 C2 C1 161.80(11)
C6 Fe1 C2 C1 119.59(11)
C5 Fe1 C2 C1 -38.36(10)
C8 Fe1 C2 C1 -165.69(18)
C4 Fe1 C2 C1 -82.25(12)
C9 Fe1 C2 C1 46.1(3)
C10 Fe1 C2 C1 78.14(13)
C3 Fe1 C2 C1 -119.72(17)
C1 C2 C3 C4 0.6(2)
Fe1 C2 C3 C4 -58.90(13)
C1 C2 C3 Fe1 59.55(12)
C2 Fe1 C3 C4 119.55(16)
C7 Fe1 C3 C4 -121.29(11)
C6 Fe1 C3 C4 -162.83(11)
C5 Fe1 C3 C4 37.65(11)
C8 Fe1 C3 C4 -79.48(13)
C9 Fe1 C3 C4 -48.0(3)
C10 Fe1 C3 C4 166.45(19)
C1 Fe1 C3 C4 81.82(12)
C7 Fe1 C3 C2 119.16(12)
C6 Fe1 C3 C2 77.62(13)
C5 Fe1 C3 C2 -81.90(12)
C8 Fe1 C3 C2 160.96(12)
C4 Fe1 C3 C2 -119.55(16)
C9 Fe1 C3 C2 -167.59(19)
C10 Fe1 C3 C2 46.9(3)
C1 Fe1 C3 C2 -37.73(11)
C2 C3 C4 C5 -0.5(2)
Fe1 C3 C4 C5 -59.24(12)
C2 C3 C4 Fe1 58.73(12)
C2 Fe1 C4 C3 -37.59(11)
C7 Fe1 C4 C3 76.60(13)
C6 Fe1 C4 C3 43.7(3)
C5 Fe1 C4 C3 -119.42(16)
C8 Fe1 C4 C3 118.70(12)
C9 Fe1 C4 C3 160.46(11)
C10 Fe1 C4 C3 -166.88(18)
C1 Fe1 C4 C3 -81.88(11)
C2 Fe1 C4 C5 81.83(12)
C7 Fe1 C4 C5 -163.98(12)
C6 Fe1 C4 C5 163.12(19)
C8 Fe1 C4 C5 -121.88(12)
C9 Fe1 C4 C5 -80.12(13)
C10 Fe1 C4 C5 -47.5(2)
C3 Fe1 C4 C5 119.42(16)
C1 Fe1 C4 C5 37.54(11)
C3 C4 C5 C1 0.2(2)
Fe1 C4 C5 C1 -59.26(12)
C3 C4 C5 Fe1 59.44(13)
C2 C1 C5 C4 0.21(19)
Si1 C1 C5 C4 177.83(13)
Fe1 C1 C5 C4 59.10(12)
C2 C1 C5 Fe1 -58.89(11)
Si1 C1 C5 Fe1 118.73(13)
C2 Fe1 C5 C4 -81.46(13)
C7 Fe1 C5 C4 41.5(3)
C6 Fe1 C5 C4 -163.26(19)
C8 Fe1 C5 C4 76.88(14)
C9 Fe1 C5 C4 118.98(13)
C10 Fe1 C5 C4 161.47(12)
C3 Fe1 C5 C4 -37.54(12)
C1 Fe1 C5 C4 -119.92(16)
C2 Fe1 C5 C1 38.46(10)
C7 Fe1 C5 C1 161.4(2)
C6 Fe1 C5 C1 -43.3(3)
C8 Fe1 C5 C1 -163.19(11)
C4 Fe1 C5 C1 119.92(16)
C9 Fe1 C5 C1 -121.10(11)
C10 Fe1 C5 C1 -78.61(12)
C3 Fe1 C5 C1 82.38(11)
C2 Fe1 C6 C10 -122.32(11)
C7 Fe1 C6 C10 119.19(16)
C5 Fe1 C6 C10 -47.8(2)
C8 Fe1 C6 C10 81.29(12)
C4 Fe1 C6 C10 163.6(2)
C9 Fe1 C6 C10 37.61(11)
C3 Fe1 C6 C10 -164.10(11)
C1 Fe1 C6 C10 -79.90(12)
C2 Fe1 C6 C7 118.49(12)
C5 Fe1 C6 C7 -167.0(2)
C8 Fe1 C6 C7 -37.90(12)
C4 Fe1 C6 C7 44.5(3)
C9 Fe1 C6 C7 -81.57(13)
C10 Fe1 C6 C7 -119.19(16)
C3 Fe1 C6 C7 76.72(13)
C1 Fe1 C6 C7 160.91(11)
C10 C6 C7 C8 0.0(2)
Fe1 C6 C7 C8 59.44(13)
C10 C6 C7 Fe1 -59.49(12)
C2 Fe1 C7 C6 -79.52(13)
C5 Fe1 C7 C6 166.6(2)
C8 Fe1 C7 C6 119.01(17)
C4 Fe1 C7 C6 -162.59(12)
C9 Fe1 C7 C6 81.66(12)
C10 Fe1 C7 C6 37.71(11)
C3 Fe1 C7 C6 -121.31(12)
C1 Fe1 C7 C6 -46.8(2)
C2 Fe1 C7 C8 161.47(11)
C6 Fe1 C7 C8 -119.01(17)
C5 Fe1 C7 C8 47.6(3)
C4 Fe1 C7 C8 78.40(14)
C9 Fe1 C7 C8 -37.35(11)
C10 Fe1 C7 C8 -81.29(12)
C3 Fe1 C7 C8 119.68(12)
C1 Fe1 C7 C8 -165.83(17)
C6 C7 C8 C9 -0.2(2)
Fe1 C7 C8 C9 59.25(13)
C6 C7 C8 Fe1 -59.40(12)
C2 Fe1 C8 C9 -164.32(19)
C7 Fe1 C8 C9 -119.64(16)
C6 Fe1 C8 C9 -81.74(12)
C5 Fe1 C8 C9 78.49(13)
C4 Fe1 C8 C9 120.20(12)
C10 Fe1 C8 C9 -37.83(11)
C3 Fe1 C8 C9 162.26(12)
C1 Fe1 C8 C9 44.4(3)
C2 Fe1 C8 C7 -44.7(3)
C6 Fe1 C8 C7 37.90(12)
C5 Fe1 C8 C7 -161.87(12)
C4 Fe1 C8 C7 -120.16(12)
C9 Fe1 C8 C7 119.64(16)
C10 Fe1 C8 C7 81.81(12)
C3 Fe1 C8 C7 -78.09(14)
C1 Fe1 C8 C7 164.03(19)
C7 C8 C9 C10 0.3(2)
Fe1 C8 C9 C10 59.34(12)
C7 C8 C9 Fe1 -59.04(13)
C2 Fe1 C9 C8 161.7(2)
C7 Fe1 C9 C8 37.61(12)
C6 Fe1 C9 C8 81.62(12)
C5 Fe1 C9 C8 -120.78(12)
C4 Fe1 C9 C8 -78.18(14)
C10 Fe1 C9 C8 119.18(16)
C3 Fe1 C9 C8 -43.2(3)
C1 Fe1 C9 C8 -163.42(11)
C2 Fe1 C9 C10 42.6(3)
C7 Fe1 C9 C10 -81.56(12)
C6 Fe1 C9 C10 -37.56(11)
C5 Fe1 C9 C10 120.05(11)
C8 Fe1 C9 C10 -119.18(16)
C4 Fe1 C9 C10 162.64(11)
C3 Fe1 C9 C10 -162.34(19)
C1 Fe1 C9 C10 77.40(13)
C7 C6 C10 C9 0.23(19)
Fe1 C6 C10 C9 -59.09(12)
C7 C6 C10 Fe1 59.32(12)
C8 C9 C10 C6 -0.32(19)
Fe1 C9 C10 C6 59.01(12)
C8 C9 C10 Fe1 -59.33(12)
C2 Fe1 C10 C6 76.21(12)
C7 Fe1 C10 C6 -37.83(11)
C5 Fe1 C10 C6 161.25(11)
C8 Fe1 C10 C6 -81.88(12)
C4 Fe1 C10 C6 -163.69(18)
C9 Fe1 C10 C6 -119.49(16)
C3 Fe1 C10 C6 41.3(3)
C1 Fe1 C10 C6 118.74(11)
C2 Fe1 C10 C9 -164.30(11)
C7 Fe1 C10 C9 81.67(12)
C6 Fe1 C10 C9 119.49(16)
C5 Fe1 C10 C9 -79.26(13)
C8 Fe1 C10 C9 37.62(12)
C4 Fe1 C10 C9 -44.2(2)
C3 Fe1 C10 C9 160.79(19)
C1 Fe1 C10 C9 -121.76(12)
C1 Si1 C11 C12 122.2(2)
C13 Si1 C11 C12 0.7(3)
C14 Si1 C11 C12 -119.4(2)
C1 Si1 C13 C12A 115.4(4)
C11 Si1 C13 C12A -123.5(4)
C14 Si1 C13 C12A -4.0(4)
C1 Si1 C14 C15 4.92(17)
C11 Si1 C14 C15 -113.80(15)
C13 Si1 C14 C15 125.14(15)
C1 Si1 C14 C19 -176.74(14)
C11 Si1 C14 C19 64.53(16)
C13 Si1 C14 C19 -56.53(16)
C19 C14 C15 C16 0.1(3)
Si1 C14 C15 C16 178.47(14)
C14 C15 C16 C17 -0.2(3)
C15 C16 C17 C18 0.2(3)
C16 C17 C18 C19 -0.2(3)
C17 C18 C19 C14 0.2(3)
C15 C14 C19 C18 -0.1(3)
Si1 C14 C19 C18 -178.49(14)
